data_7209449
loop_
_publ_author_name
'Emme, H.'
'Moeller, M.H.'
'Nikelski, T.'
'Poettgen, R.'
'Huppertz, H.'
'Schleid, T.'

_publ_section_title
;
 High-pressure synthesis, crystal structure and properties of the new
 orthorhombic rare-earth meta-oxoborates RE (B O2)3 (RE = Dy - Lu)
;
_journal_name_full
;
Zeitschrift fuer Naturforschung, Teil B. Anorganische Chemie, Organische
 Chemie (42,1987-)
;
_journal_page_first 202
_journal_page_last 215
_journal_volume 59
_journal_year 2004
_chemical_formula_sum 'B3 Dy O6'
_chemical_name_systematic 'Dy (B O2)3'
_space_group_IT_number 62
_symmetry_space_group_name_Hall '-P 2ac 2n'
_symmetry_space_group_name_H-M 'P n m a'
_cell_angle_alpha 90
_cell_angle_beta 90
_cell_angle_gamma 90
_cell_formula_units_Z 16
_cell_length_a 15.9301
_cell_length_b 7.4023
_cell_length_c 12.2638
_cell_volume 1446.140
_citation_journal_id_ASTM ZNBSEN
_cod_data_source_file boron_430.cif
_cod_data_source_block B3Dy1O6
_cod_original_cell_volume 1446.14
_cod_original_formula_sum 'B3 Dy1 O6'
_cod_database_code 7209449

loop_
_symmetry_equiv_pos_as_xyz
x,y,z
-x+1/2,-y,z+1/2
x+1/2,-y+1/2,-z+1/2
-x,y+1/2,-z
-x,-y,-z
x-1/2,y,-z-1/2
-x-1/2,y-1/2,z-1/2
x,-y-1/2,z

loop_
_atom_site_label
_atom_site_type_symbol
_atom_site_fract_x
_atom_site_fract_y
_atom_site_fract_z
_atom_site_occupancy
_atom_site_U_iso_or_equiv
O9 O-2 0.0965 -0.0396 0.8776 1 0.0
O7 O-2 0.0636 0.25 0.8024 1 0.0
O11 O-2 0.0774 0.25 0.1065 1 0.0
O1 O-2 0.1596 -0.25 0.5392 1 0.0
Dy4 Dy+3 0.12747 -0.25 0.73076 1 0.0
Dy2 Dy+3 0.12063 -0.25 0.00762 1 0.0
O14 O-2 0.0211 -0.0229 0.7093 1 0.0
O12 O-2 0.2547 -0.25 0.8555 1 0.0
Dy1 Dy+3 0.17179 0.25 0.93356 1 0.0
O3 O-2 -0.0693 0.0585 0.5683 1 0.0
O13 O-2 0.0491 0.25 0.3969 1 0.0
O5 O-2 0.3709 -0.0737 0.7655 1 0.0
B1 B+3 0.2823 -0.0705 0.8146 1 0.0
Dy3 Dy+3 0.04828 0.25 0.5884 1 0.0
O10 O-2 0.1643 0.0654 0.5644 1 0.0
O2 O-2 0.2818 0.0632 0.8987 1 0.0
O4 O-2 0.0483 -0.0649 0.1229 1 0.0
B3 B+3 0.0313 0.059 0.8217 1 0.0
O15 O-2 0.2235 -0.0213 0.73 1 0.0
B4 B+3 0.1534 -0.0772 0.4824 1 0.0
O6 O-2 0.1848 0.034 0.0775 1 0.0
B2 B+3 -0.0571 -0.0735 0.6543 1 0.0
O8 O-2 0.2247 -0.25 0.1398 1 0.0
B6 B+3 0.2577 -0.0671 0.1285 1 0.0
B5 B+3 0.1095 0.0767 0.1437 1 0.0
